data_4002040
loop_
_publ_author_name
'Zitzler-Kunkel, Andr\'e'
'Lenze, Martin R.'
'Kronenberg, Nils M.'
'Krause, Ana-Maria'
'Stolte, Matthias'
'Meerholz, Klaus'
'W\"urthner, Frank'

_publ_section_title
;
 NIR-Absorbing Merocyanine Dyes for BHJ Solar Cells
;
_journal_issue 16
_journal_name_full 'Chemistry of Materials'
_journal_page_first 4856
_journal_paper_doi 10.1021/cm502302s
_journal_volume 26
_journal_year 2014
_chemical_formula_moiety 'C27 H27 N3 O S'
_chemical_formula_sum 'C27 H27 N3 O S'
_chemical_formula_weight 441.58
_chemical_name_systematic
;
2-{(Z)-2-[(E)-3-(5-Dibutylamino-thiophene-2-yl)-allylidene]-
3-oxo-indan-1-ylidene}-malononitrile
;
_space_group_crystal_system triclinic
_space_group_IT_number 2
_space_group_name_Hall '-P 1'
_space_group_name_H-M_alt 'P -1'
_symmetry_space_group_name_Hall '-P 1'
_symmetry_space_group_name_H-M 'P -1'
_atom_sites_solution_hydrogens geom
_atom_sites_solution_primary direct
_atom_sites_solution_secondary difmap
_audit_creation_method SHELXL-2013
_cell_angle_alpha 70.6420(10)
_cell_angle_beta 69.2110(10)
_cell_angle_gamma 65.5950(10)
_cell_formula_units_Z 2
_cell_length_a 9.8153(3)
_cell_length_b 10.5285(4)
_cell_length_c 13.4153(5)
_cell_measurement_reflns_used 9965
_cell_measurement_temperature 100(2)
_cell_measurement_theta_max 68.31
_cell_measurement_theta_min 3.61
_cell_volume 1152.13(7)
_computing_cell_refinement Bruker-SAINT-V8.30-C
_computing_data_collection Bruker-APEX2-2013/4-1
_computing_data_reduction Bruker-SAINT-V8.30-C
_computing_publication_material Bruker-SHELXTL
_computing_structure_refinement 'SHELXL-2013 (Sheldrick, 2013)'
_computing_structure_solution SHELXS
_diffrn_ambient_temperature 100(2)
_diffrn_measured_fraction_theta_full 0.989
_diffrn_measured_fraction_theta_max 0.988
_diffrn_measurement_device_type Bruker-Kappa-D8Quest_Photon100
_diffrn_measurement_method '\f and \w scans'
_diffrn_radiation_type CuK\a
_diffrn_radiation_wavelength 1.54178
_diffrn_reflns_av_R_equivalents 0.0209
_diffrn_reflns_av_unetI/netI 0.0198
_diffrn_reflns_Laue_measured_fraction_full 0.989
_diffrn_reflns_Laue_measured_fraction_max 0.988
_diffrn_reflns_limit_h_max 11
_diffrn_reflns_limit_h_min -11
_diffrn_reflns_limit_k_max 12
_diffrn_reflns_limit_k_min -12
_diffrn_reflns_limit_l_max 16
_diffrn_reflns_limit_l_min -16
_diffrn_reflns_number 15684
_diffrn_reflns_point_group_measured_fraction_full 0.989
_diffrn_reflns_point_group_measured_fraction_max 0.988
_diffrn_reflns_theta_full 67.679
_diffrn_reflns_theta_max 68.246
_diffrn_reflns_theta_min 3.610
_diffrn_source Cu/K(alpha)_ImuS_Microsource
_exptl_absorpt_coefficient_mu 1.430
_exptl_absorpt_correction_T_max 0.7531
_exptl_absorpt_correction_T_min 0.6677
_exptl_absorpt_correction_type multi-scan
_exptl_absorpt_process_details 'SADABS-2008/1 (Bruker, 2008)'
_exptl_crystal_colour green
_exptl_crystal_density_diffrn 1.273
_exptl_crystal_description block
_exptl_crystal_F_000 468
_exptl_crystal_size_max 0.195
_exptl_crystal_size_mid 0.150
_exptl_crystal_size_min 0.053
_refine_diff_density_max 0.239
_refine_diff_density_min -0.263
_refine_diff_density_rms 0.042
_refine_ls_extinction_method none
_refine_ls_goodness_of_fit_ref 1.025
_refine_ls_hydrogen_treatment constr
_refine_ls_matrix_type full
_refine_ls_number_parameters 291
_refine_ls_number_reflns 4166
_refine_ls_number_restraints 0
_refine_ls_restrained_S_all 1.025
_refine_ls_R_factor_all 0.0336
_refine_ls_R_factor_gt 0.0313
_refine_ls_shift/su_max 0.001
_refine_ls_shift/su_mean 0.000
_refine_ls_structure_factor_coef Fsqd
_refine_ls_weighting_details 'w=1/[\s^2^(Fo^2^)+(0.0435P)^2^+0.4236P] where P=(Fo^2^+2Fc^2^)/3'
_refine_ls_weighting_scheme calc
_refine_ls_wR_factor_gt 0.0795
_refine_ls_wR_factor_ref 0.0811
_reflns_Friedel_coverage 0.000
_reflns_number_gt 3867
_reflns_number_total 4166
_reflns_threshold_expression 'I > 2\s(I)'
_cod_data_source_file CCDC_1007697(4).cif
_cod_data_source_block 032_AZ168_MG
_cod_depositor_comments 'Adding full bibliography for 4002040--4002042.cif.'
_cod_database_code 4002040
_shelx_space_group_comment
;
The symmetry employed for this shelxl refinement is uniquely defined
by the following loop, which should always be used as a source of
symmetry information in preference to the above space-group names.
They are only intended as comments.
;
_shelx_estimated_absorpt_t_min 0.768
_shelx_estimated_absorpt_t_max 0.928
_shelxl_version_number 2013-4

loop_
_space_group_symop_operation_xyz
'x, y, z'
'-x, -y, -z'

loop_
_atom_site_label
_atom_site_type_symbol
_atom_site_fract_x
_atom_site_fract_y
_atom_site_fract_z
_atom_site_U_iso_or_equiv
_atom_site_adp_type
_atom_site_occupancy
_atom_site_site_symmetry_order
_atom_site_calc_flag
_atom_site_refinement_flags_posn
_atom_site_refinement_flags_adp
C1 C 0.83154(14) 0.40146(13) 0.84638(10) 0.0195(3) Uani 1 1 d . .
C2 C 0.82792(15) 0.38774(13) 0.74591(10) 0.0218(3) Uani 1 1 d . .
H2 H 0.7880 0.3231 0.7400 0.026 Uiso 1 1 calc R U
C3 C 0.88850(15) 0.47822(14) 0.65833(10) 0.0229(3) Uani 1 1 d . .
H3 H 0.8927 0.4826 0.5855 0.028 Uiso 1 1 calc R U
C4 C 0.94423(14) 0.56440(13) 0.68343(10) 0.0216(3) Uani 1 1 d . .
C5 C 1.01122(14) 0.66395(14) 0.61097(10) 0.0223(3) Uani 1 1 d . .
H5 H 1.0222 0.6737 0.5358 0.027 Uiso 1 1 calc R U
C6 C 1.06442(14) 0.75137(13) 0.63478(10) 0.0215(3) Uani 1 1 d . .
H6 H 1.0515 0.7498 0.7087 0.026 Uiso 1 1 calc R U
C7 C 1.13609(14) 0.84071(13) 0.55153(10) 0.0209(3) Uani 1 1 d . .
H7 H 1.1481 0.8368 0.4790 0.025 Uiso 1 1 calc R U
C8 C 1.19282(14) 0.93621(13) 0.56253(10) 0.0196(3) Uani 1 1 d . .
C9 C 1.27336(14) 1.02530(13) 0.47729(10) 0.0189(3) Uani 1 1 d . .
C10 C 1.29396(14) 1.11945(13) 0.52902(10) 0.0201(3) Uani 1 1 d . .
C11 C 1.36240(15) 1.22511(14) 0.48602(11) 0.0245(3) Uani 1 1 d . .
H11 H 1.4077 1.2486 0.4099 0.029 Uiso 1 1 calc R U
C12 C 1.36293(16) 1.29564(14) 0.55733(11) 0.0271(3) Uani 1 1 d . .
H12 H 1.4088 1.3683 0.5289 0.032 Uiso 1 1 calc R U
C13 C 1.29783(16) 1.26224(15) 0.66908(11) 0.0275(3) Uani 1 1 d . .
H13 H 1.2990 1.3124 0.7158 0.033 Uiso 1 1 calc R U
C14 C 1.23089(15) 1.15537(14) 0.71263(11) 0.0248(3) Uani 1 1 d . .
H14 H 1.1869 1.1309 0.7889 0.030 Uiso 1 1 calc R U
C15 C 1.23051(14) 1.08614(13) 0.64165(10) 0.0206(3) Uani 1 1 d . .
C16 C 1.16766(14) 0.96907(13) 0.66751(10) 0.0202(3) Uani 1 1 d . .
C17 C 1.32655(14) 1.02692(13) 0.36663(10) 0.0207(3) Uani 1 1 d . .
C18 C 1.31692(15) 0.92881(14) 0.31894(10) 0.0240(3) Uani 1 1 d . .
C19 C 1.39762(15) 1.12669(14) 0.28774(10) 0.0238(3) Uani 1 1 d . .
C20 C 0.77929(15) 0.36592(13) 1.04401(10) 0.0214(3) Uani 1 1 d . .
H20A H 0.8754 0.3858 1.0300 0.026 Uiso 1 1 calc R U
H20B H 0.7784 0.2821 1.1057 0.026 Uiso 1 1 calc R U
C21 C 0.63937(14) 0.49514(13) 1.07494(10) 0.0210(3) Uani 1 1 d . .
H21A H 0.5436 0.4732 1.0922 0.025 Uiso 1 1 calc R U
H21B H 0.6375 0.5774 1.0117 0.025 Uiso 1 1 calc R U
C22 C 0.64242(15) 0.53626(14) 1.17358(10) 0.0226(3) Uani 1 1 d . .
H22A H 0.7492 0.5295 1.1658 0.027 Uiso 1 1 calc R U
H22B H 0.5753 0.6369 1.1738 0.027 Uiso 1 1 calc R U
C23 C 0.58848(16) 0.44222(15) 1.28223(11) 0.0263(3) Uani 1 1 d . .
H23A H 0.4794 0.4557 1.2940 0.039 Uiso 1 1 calc R U
H23B H 0.6005 0.4685 1.3414 0.039 Uiso 1 1 calc R U
H23C H 0.6508 0.3418 1.2812 0.039 Uiso 1 1 calc R U
C24 C 0.69535(14) 0.23488(13) 0.96360(10) 0.0203(3) Uani 1 1 d . .
H24A H 0.6456 0.2653 0.9031 0.024 Uiso 1 1 calc R U
H24B H 0.6125 0.2424 1.0323 0.024 Uiso 1 1 calc R U
C25 C 0.79944(14) 0.07958(13) 0.96993(11) 0.0214(3) Uani 1 1 d . .
H25A H 0.8533 0.0489 1.0282 0.026 Uiso 1 1 calc R U
H25B H 0.8786 0.0694 0.8998 0.026 Uiso 1 1 calc R U
C26 C 0.70245(15) -0.01455(14) 0.99430(11) 0.0238(3) Uani 1 1 d . .
H26A H 0.6329 -0.0133 1.0687 0.029 Uiso 1 1 calc R U
H26B H 0.6371 0.0258 0.9420 0.029 Uiso 1 1 calc R U
C27 C 0.80105(18) -0.16863(15) 0.98653(12) 0.0336(3) Uani 1 1 d . .
H27A H 0.8733 -0.1704 0.9141 0.050 Uiso 1 1 calc R U
H27B H 0.7340 -0.2227 0.9980 0.050 Uiso 1 1 calc R U
H27C H 0.8593 -0.2119 1.0425 0.050 Uiso 1 1 calc R U
N1 N 0.77799(12) 0.33287(11) 0.94614(8) 0.0200(2) Uani 1 1 d . .
N2 N 1.31359(15) 0.85017(14) 0.27800(10) 0.0339(3) Uani 1 1 d . .
N3 N 1.45335(15) 1.20544(13) 0.22134(9) 0.0336(3) Uani 1 1 d . .
O1 O 1.10650(11) 0.91422(10) 0.75949(7) 0.0257(2) Uani 1 1 d . .
S1 S 0.91659(3) 0.52764(3) 0.82541(2) 0.02062(10) Uani 1 1 d . .

loop_
_atom_site_aniso_label
_atom_site_aniso_U_11
_atom_site_aniso_U_22
_atom_site_aniso_U_33
_atom_site_aniso_U_23
_atom_site_aniso_U_13
_atom_site_aniso_U_12
C1 0.0185(6) 0.0170(6) 0.0233(6) -0.0061(5) -0.0039(5) -0.0060(5)
C2 0.0246(6) 0.0221(6) 0.0229(6) -0.0084(5) -0.0036(5) -0.0111(5)
C3 0.0263(6) 0.0254(7) 0.0198(6) -0.0078(5) -0.0035(5) -0.0110(5)
C4 0.0236(6) 0.0230(6) 0.0199(6) -0.0069(5) -0.0041(5) -0.0089(5)
C5 0.0243(6) 0.0235(6) 0.0191(6) -0.0056(5) -0.0028(5) -0.0097(5)
C6 0.0235(6) 0.0224(6) 0.0199(6) -0.0047(5) -0.0047(5) -0.0096(5)
C7 0.0231(6) 0.0212(6) 0.0192(6) -0.0053(5) -0.0048(5) -0.0081(5)
C8 0.0216(6) 0.0190(6) 0.0183(6) -0.0036(5) -0.0047(5) -0.0076(5)
C9 0.0195(6) 0.0177(6) 0.0204(6) -0.0048(5) -0.0058(5) -0.0059(5)
C10 0.0216(6) 0.0198(6) 0.0197(6) -0.0056(5) -0.0060(5) -0.0060(5)
C11 0.0296(7) 0.0250(7) 0.0219(6) -0.0048(5) -0.0050(5) -0.0133(5)
C12 0.0339(7) 0.0248(7) 0.0291(7) -0.0070(5) -0.0072(6) -0.0158(6)
C13 0.0333(7) 0.0273(7) 0.0289(7) -0.0125(6) -0.0099(6) -0.0100(6)
C14 0.0290(7) 0.0263(7) 0.0201(6) -0.0071(5) -0.0060(5) -0.0087(5)
C15 0.0212(6) 0.0191(6) 0.0216(6) -0.0053(5) -0.0060(5) -0.0057(5)
C16 0.0204(6) 0.0198(6) 0.0195(6) -0.0037(5) -0.0054(5) -0.0060(5)
C17 0.0240(6) 0.0210(6) 0.0190(6) -0.0047(5) -0.0040(5) -0.0102(5)
C18 0.0287(7) 0.0288(7) 0.0164(6) -0.0043(5) -0.0017(5) -0.0154(5)
C19 0.0290(7) 0.0266(7) 0.0190(6) -0.0102(5) -0.0028(5) -0.0109(6)
C20 0.0253(6) 0.0213(6) 0.0191(6) -0.0047(5) -0.0063(5) -0.0084(5)
C21 0.0238(6) 0.0210(6) 0.0206(6) -0.0062(5) -0.0061(5) -0.0082(5)
C22 0.0252(6) 0.0232(6) 0.0234(6) -0.0086(5) -0.0056(5) -0.0095(5)
C23 0.0288(7) 0.0292(7) 0.0231(7) -0.0077(5) -0.0055(5) -0.0112(6)
C24 0.0213(6) 0.0202(6) 0.0205(6) -0.0048(5) -0.0020(5) -0.0103(5)
C25 0.0213(6) 0.0194(6) 0.0236(6) -0.0053(5) -0.0038(5) -0.0081(5)
C26 0.0274(6) 0.0225(6) 0.0236(6) -0.0055(5) -0.0031(5) -0.0126(5)
C27 0.0429(8) 0.0232(7) 0.0337(8) -0.0089(6) -0.0003(6) -0.0159(6)
N1 0.0245(5) 0.0182(5) 0.0188(5) -0.0048(4) -0.0036(4) -0.0094(4)
N2 0.0461(7) 0.0411(7) 0.0236(6) -0.0115(5) -0.0008(5) -0.0264(6)
N3 0.0463(7) 0.0352(7) 0.0216(6) -0.0074(5) 0.0028(5) -0.0245(6)
O1 0.0323(5) 0.0273(5) 0.0177(4) -0.0036(4) -0.0028(4) -0.0142(4)
S1 0.02574(17) 0.02117(17) 0.01970(16) -0.00460(12) -0.00529(12) -0.01263(12)

loop_
_atom_type_symbol
_atom_type_description
_atom_type_scat_dispersion_real
_atom_type_scat_dispersion_imag
_atom_type_scat_source
C C 0.0181 0.0091 'International Tables Vol C Tables 4.2.6.8 and 6.1.1.4'
H H 0.0000 0.0000 'International Tables Vol C Tables 4.2.6.8 and 6.1.1.4'
N N 0.0311 0.0180 'International Tables Vol C Tables 4.2.6.8 and 6.1.1.4'
O O 0.0492 0.0322 'International Tables Vol C Tables 4.2.6.8 and 6.1.1.4'
S S 0.3331 0.5567 'International Tables Vol C Tables 4.2.6.8 and 6.1.1.4'

loop_
_geom_angle_atom_site_label_1
_geom_angle_atom_site_label_2
_geom_angle_atom_site_label_3
_geom_angle
N1 C1 C2 127.54(11)
N1 C1 S1 121.40(10)
C2 C1 S1 111.06(9)
C3 C2 C1 112.33(11)
C3 C2 H2 123.8
C1 C2 H2 123.8
C2 C3 C4 115.49(12)
C2 C3 H3 122.3
C4 C3 H3 122.3
C5 C4 C3 127.35(12)
C5 C4 S1 123.27(10)
C3 C4 S1 109.38(9)
C4 C5 C6 127.93(12)
C4 C5 H5 116.0
C6 C5 H5 116.0
C7 C6 C5 120.54(12)
C7 C6 H6 119.7
C5 C6 H6 119.7
C6 C7 C8 127.12(12)
C6 C7 H7 116.4
C8 C7 H7 116.4
C7 C8 C9 127.91(11)
C7 C8 C16 123.77(11)
C9 C8 C16 108.19(11)
C17 C9 C8 128.39(12)
C17 C9 C10 123.97(11)
C8 C9 C10 107.64(10)
C11 C10 C15 119.27(12)
C11 C10 C9 132.24(12)
C15 C10 C9 108.48(11)
C10 C11 C12 118.42(12)
C10 C11 H11 120.8
C12 C11 H11 120.8
C13 C12 C11 121.59(12)
C13 C12 H12 119.2
C11 C12 H12 119.2
C12 C13 C14 120.17(12)
C12 C13 H13 119.9
C14 C13 H13 119.9
C15 C14 C13 117.96(12)
C15 C14 H14 121.0
C13 C14 H14 121.0
C14 C15 C10 122.58(12)
C14 C15 C16 128.28(12)
C10 C15 C16 109.14(11)
O1 C16 C8 128.44(12)
O1 C16 C15 125.06(11)
C8 C16 C15 106.50(10)
C9 C17 C18 123.57(11)
C9 C17 C19 123.60(12)
C18 C17 C19 112.84(11)
N2 C18 C17 177.74(14)
N3 C19 C17 177.27(14)
N1 C20 C21 111.18(10)
N1 C20 H20A 109.4
C21 C20 H20A 109.4
N1 C20 H20B 109.4
C21 C20 H20B 109.4
H20A C20 H20B 108.0
C20 C21 C22 112.13(10)
C20 C21 H21A 109.2
C22 C21 H21A 109.2
C20 C21 H21B 109.2
C22 C21 H21B 109.2
H21A C21 H21B 107.9
C23 C22 C21 113.17(11)
C23 C22 H22A 108.9
C21 C22 H22A 108.9
C23 C22 H22B 108.9
C21 C22 H22B 108.9
H22A C22 H22B 107.8
C22 C23 H23A 109.5
C22 C23 H23B 109.5
H23A C23 H23B 109.5
C22 C23 H23C 109.5
H23A C23 H23C 109.5
H23B C23 H23C 109.5
N1 C24 C25 113.53(10)
N1 C24 H24A 108.9
C25 C24 H24A 108.9
N1 C24 H24B 108.9
C25 C24 H24B 108.9
H24A C24 H24B 107.7
C24 C25 C26 109.73(10)
C24 C25 H25A 109.7
C26 C25 H25A 109.7
C24 C25 H25B 109.7
C26 C25 H25B 109.7
H25A C25 H25B 108.2
C27 C26 C25 112.72(11)
C27 C26 H26A 109.0
C25 C26 H26A 109.0
C27 C26 H26B 109.0
C25 C26 H26B 109.0
H26A C26 H26B 107.8
C26 C27 H27A 109.5
C26 C27 H27B 109.5
H27A C27 H27B 109.5
C26 C27 H27C 109.5
H27A C27 H27C 109.5
H27B C27 H27C 109.5
C1 N1 C20 121.52(10)
C1 N1 C24 121.01(10)
C20 N1 C24 116.95(10)
C1 S1 C4 91.73(6)

loop_
_geom_bond_atom_site_label_1
_geom_bond_atom_site_label_2
_geom_bond_distance
C1 N1 1.3276(16)
C1 C2 1.4164(18)
C1 S1 1.7444(12)
C2 C3 1.3681(18)
C2 H2 0.9500
C3 C4 1.4068(18)
C3 H3 0.9500
C4 C5 1.3842(18)
C4 S1 1.7558(13)
C5 C6 1.3900(18)
C5 H5 0.9500
C6 C7 1.3855(18)
C6 H6 0.9500
C7 C8 1.4007(18)
C7 H7 0.9500
C8 C9 1.4396(17)
C8 C16 1.4730(17)
C9 C17 1.3846(18)
C9 C10 1.4922(17)
C10 C11 1.3923(18)
C10 C15 1.3982(18)
C11 C12 1.3943(19)
C11 H11 0.9500
C12 C13 1.391(2)
C12 H12 0.9500
C13 C14 1.3935(19)
C13 H13 0.9500
C14 C15 1.3794(18)
C14 H14 0.9500
C15 C16 1.4877(17)
C16 O1 1.2266(15)
C17 C18 1.4307(18)
C17 C19 1.4334(18)
C18 N2 1.1510(18)
C19 N3 1.1486(18)
C20 N1 1.4709(16)
C20 C21 1.5281(17)
C20 H20A 0.9900
C20 H20B 0.9900
C21 C22 1.5356(17)
C21 H21A 0.9900
C21 H21B 0.9900
C22 C23 1.5211(18)
C22 H22A 0.9900
C22 H22B 0.9900
C23 H23A 0.9800
C23 H23B 0.9800
C23 H23C 0.9800
C24 N1 1.4743(15)
C24 C25 1.5209(17)
C24 H24A 0.9900
C24 H24B 0.9900
C25 C26 1.5294(17)
C25 H25A 0.9900
C25 H25B 0.9900
C26 C27 1.5239(18)
C26 H26A 0.9900
C26 H26B 0.9900
C27 H27A 0.9800
C27 H27B 0.9800
C27 H27C 0.9800

loop_
_geom_torsion_atom_site_label_1
_geom_torsion_atom_site_label_2
_geom_torsion_atom_site_label_3
_geom_torsion_atom_site_label_4
_geom_torsion
N1 C1 C2 C3 177.84(12)
S1 C1 C2 C3 -1.28(14)
C1 C2 C3 C4 0.99(17)
C2 C3 C4 C5 179.74(13)
C2 C3 C4 S1 -0.25(15)
C3 C4 C5 C6 178.85(13)
S1 C4 C5 C6 -1.2(2)
C4 C5 C6 C7 176.70(12)
C5 C6 C7 C8 178.72(12)
C6 C7 C8 C9 177.10(12)
C6 C7 C8 C16 -7.7(2)
C7 C8 C9 C17 -7.0(2)
C16 C8 C9 C17 177.13(12)
C7 C8 C9 C10 173.73(12)
C16 C8 C9 C10 -2.10(13)
C17 C9 C10 C11 1.0(2)
C8 C9 C10 C11 -179.74(13)
C17 C9 C10 C15 -178.22(12)
C8 C9 C10 C15 1.05(14)
C15 C10 C11 C12 -0.96(19)
C9 C10 C11 C12 179.90(13)
C10 C11 C12 C13 0.3(2)
C11 C12 C13 C14 0.5(2)
C12 C13 C14 C15 -0.6(2)
C13 C14 C15 C10 -0.12(19)
C13 C14 C15 C16 179.64(12)
C11 C10 C15 C14 0.90(19)
C9 C10 C15 C14 -179.77(12)
C11 C10 C15 C16 -178.91(11)
C9 C10 C15 C16 0.42(14)
C7 C8 C16 O1 5.7(2)
C9 C8 C16 O1 -178.21(12)
C7 C8 C16 C15 -173.71(11)
C9 C8 C16 C15 2.33(13)
C14 C15 C16 O1 -1.0(2)
C10 C15 C16 O1 178.82(12)
C14 C15 C16 C8 178.52(13)
C10 C15 C16 C8 -1.70(13)
C8 C9 C17 C18 -4.1(2)
C10 C9 C17 C18 174.98(12)
C8 C9 C17 C19 176.12(12)
C10 C9 C17 C19 -4.8(2)
N1 C20 C21 C22 -177.18(10)
C20 C21 C22 C23 -79.44(14)
N1 C24 C25 C26 176.92(10)
C24 C25 C26 C27 172.17(11)
C2 C1 N1 C20 -175.35(12)
S1 C1 N1 C20 3.68(16)
C2 C1 N1 C24 -3.90(19)
S1 C1 N1 C24 175.14(9)
C21 C20 N1 C1 82.88(14)
C21 C20 N1 C24 -88.90(13)
C25 C24 N1 C1 94.20(14)
C25 C24 N1 C20 -93.97(13)
N1 C1 S1 C4 -178.22(11)
C2 C1 S1 C4 0.97(10)
C5 C4 S1 C1 179.59(11)
C3 C4 S1 C1 -0.42(10)
